data_1560065
loop_
_publ_author_name
'Rajkumar, Madhu'
'Desiraju, Gautam R.'

_publ_section_title
;
 Quaternary and quinary molecular solids based on structural inequivalence
 and combinatorial approaches: 2-nitroresorcinol and
 4,6-dichlororesorcinol
;
_journal_issue 2
_journal_name_full IUCrJ
_journal_page_first 178
_journal_page_last 185
_journal_paper_doi 10.1107/S2052252520016589
_journal_volume 8
_journal_year 2021
_chemical_formula_sum 'C41 H39 N7 O8 S'
_chemical_formula_weight 789.85
_space_group_crystal_system triclinic
_space_group_IT_number 2
_space_group_name_Hall '-P 1'
_space_group_name_H-M_alt 'P -1'
_atom_sites_solution_hydrogens mixed
_audit_creation_method SHELXL-2018/3
_cell_angle_alpha 94.239(7)
_cell_angle_beta 91.445(6)
_cell_angle_gamma 90.299(6)
_cell_formula_units_Z 1
_cell_length_a 7.4078(12)
_cell_length_b 9.3192(15)
_cell_length_c 13.815(2)
_cell_measurement_reflns_used 7341
_cell_measurement_temperature 150(2)
_cell_measurement_theta_max 27.6
_cell_measurement_theta_min 3.1
_cell_volume 950.8(3)
_computing_structure_refinement 'SHELXL-2018/3 (Sheldrick, 2018)'
_computing_structure_solution 'SHELXT 2014/4 (Sheldrick, 2014)'
_diffrn_ambient_temperature 150(2)
_diffrn_measured_fraction_theta_full 0.997
_diffrn_measured_fraction_theta_max 0.994
_diffrn_measurement_device_type 'Rigaku Mercury375R (2x2 bin mode)'
_diffrn_measurement_method 'profile data from \w-scans'
_diffrn_radiation_type MoK\a
_diffrn_radiation_wavelength 0.71073
_diffrn_reflns_av_R_equivalents 0.0442
_diffrn_reflns_av_unetI/netI 0.0587
_diffrn_reflns_Laue_measured_fraction_full 0.997
_diffrn_reflns_Laue_measured_fraction_max 0.994
_diffrn_reflns_limit_h_max 9
_diffrn_reflns_limit_h_min -9
_diffrn_reflns_limit_k_max 12
_diffrn_reflns_limit_k_min -12
_diffrn_reflns_limit_l_max 17
_diffrn_reflns_limit_l_min -17
_diffrn_reflns_number 9734
_diffrn_reflns_point_group_measured_fraction_full 0.997
_diffrn_reflns_point_group_measured_fraction_max 0.994
_diffrn_reflns_theta_full 25.242
_diffrn_reflns_theta_max 27.484
_diffrn_reflns_theta_min 3.090
_diffrn_source 'Sealed Tube'
_exptl_absorpt_coefficient_mu 0.150
_exptl_absorpt_correction_T_max 1.000
_exptl_absorpt_correction_T_min 0.812
_exptl_absorpt_correction_type multi-scan
_exptl_absorpt_process_details 'Jacobson, R. (1998) Private communication'
_exptl_crystal_colour Colorless
_exptl_crystal_density_diffrn 1.379
_exptl_crystal_description Block
_exptl_crystal_F_000 414
_exptl_crystal_size_max 0.100
_exptl_crystal_size_mid 0.070
_exptl_crystal_size_min 0.050
_refine_diff_density_max 0.265
_refine_diff_density_min -0.357
_refine_diff_density_rms 0.052
_refine_ls_extinction_coef 0.011(3)
_refine_ls_extinction_expression Fc^*^=kFc[1+0.001xFc^2^\l^3^/sin(2\q)]^-1/4^
_refine_ls_extinction_method 'SHELXL-2018/3 (Sheldrick 2018)'
_refine_ls_goodness_of_fit_ref 1.046
_refine_ls_hydrogen_treatment mixed
_refine_ls_matrix_type full
_refine_ls_number_parameters 293
_refine_ls_number_reflns 4336
_refine_ls_number_restraints 174
_refine_ls_restrained_S_all 1.042
_refine_ls_R_factor_all 0.0971
_refine_ls_R_factor_gt 0.0580
_refine_ls_shift/su_max 0.000
_refine_ls_shift/su_mean 0.000
_refine_ls_structure_factor_coef Fsqd
_refine_ls_weighting_details 'w=1/[\s^2^(Fo^2^)+(0.0563P)^2^+0.4009P] where P=(Fo^2^+2Fc^2^)/3'
_refine_ls_weighting_scheme calc
_refine_ls_wR_factor_gt 0.1265
_refine_ls_wR_factor_ref 0.1459
_reflns_Friedel_coverage 0.000
_reflns_number_gt 2799
_reflns_number_total 4336
_reflns_threshold_expression 'I > 2\s(I)'
_cod_data_source_file yc5029.cif
_cod_data_source_block 25NRES-TMP-22BP-22TBP-DPE-II
_cod_depositor_comments
;
The following automatic conversions were performed:

data item '_exptl_absorpt_correction_type' value 'Multi-scan' was
changed to 'multi-scan' in accordance with the
/home/data/users/saulius/crontab/automatic-downloads/rss-feeds/IUCr/lib/dictionaries/cif_core.dic
dictionary named 'cif_core.dic' version 2.4.2 last updated on
2011-04-26.

Automatic conversion script
Id: cif_fix_values 7556 2019-12-06 15:28:31Z antanas 

 Adding full bibliography for 1560041--1560072.cif.
;
_cod_database_code 1560065
_shelx_shelxl_version_number 2018/3
_shelx_space_group_comment
;
The symmetry employed for this shelxl refinement is uniquely defined
by the following loop, which should always be used as a source of
symmetry information in preference to the above space-group names.
They are only intended as comments.
;
_shelx_estimated_absorpt_t_min 0.985
_shelx_estimated_absorpt_t_max 0.993

loop_
_space_group_symop_operation_xyz
'x, y, z'
'-x, -y, -z'

loop_
_atom_site_label
_atom_site_type_symbol
_atom_site_fract_x
_atom_site_fract_y
_atom_site_fract_z
_atom_site_U_iso_or_equiv
_atom_site_adp_type
_atom_site_occupancy
_atom_site_site_symmetry_order
_atom_site_calc_flag
_atom_site_refinement_flags_posn
_atom_site_refinement_flags_adp
_atom_site_refinement_flags_occupancy
_atom_site_disorder_assembly
_atom_site_disorder_group
O4 O 0.6433(2) 0.64374(17) 0.12183(12) 0.0320(4) Uani 1 1 d . . . . .
H4 H 0.738463 0.687582 0.109558 0.048 Uiso 1 1 calc R U . . .
O1 O 0.4240(2) 0.24695(17) 0.27519(12) 0.0322(4) Uani 1 1 d . . . . .
H1 H 0.453552 0.193892 0.319460 0.048 Uiso 1 1 calc R U . . .
N2 N 0.3576(2) 0.48036(19) 0.17526(14) 0.0261(4) Uani 1 1 d . . . . .
N1 N 0.5126(2) 0.08228(19) 0.42214(13) 0.0249(4) Uani 1 1 d . . . . .
N3 N 0.9500(2) 0.7970(2) 0.09144(13) 0.0286(4) Uani 1 1 d . . . . .
O2 O 0.2830(2) 0.4222(2) 0.10341(13) 0.0545(6) Uani 1 1 d . . . . .
O3 O 0.2854(2) 0.5662(2) 0.23126(16) 0.0564(6) Uani 1 1 d . . . . .
C8 C 0.6858(3) 0.5236(2) 0.16592(15) 0.0245(5) Uani 1 1 d . . . . .
C9 C 0.5450(3) 0.4398(2) 0.19608(15) 0.0233(5) Uani 1 1 d . . . . .
C10 C 0.5724(3) 0.3167(2) 0.24643(15) 0.0249(5) Uani 1 1 d . . . . .
C3 C 1.2717(3) 0.9420(2) 0.05052(15) 0.0247(5) Uani 1 1 d . . . . .
C15 C 0.5420(3) 0.1421(2) 0.51243(16) 0.0244(5) Uani 1 1 d . . . . .
C14 C 0.4721(3) -0.0589(2) 0.40793(16) 0.0251(5) Uani 1 1 d . . . . .
C6 C 1.4340(3) 1.0241(2) 0.02852(16) 0.0275(5) Uani 1 1 d . . . . .
H6 H 1.445520 1.119526 0.057467 0.033 Uiso 1 1 calc R U . . .
C1 C 0.9849(3) 0.9324(2) 0.12778(17) 0.0291(5) Uani 1 1 d . . . . .
H1A H 0.897895 0.979401 0.168126 0.035 Uiso 1 1 calc R U . . .
C7 C 0.8612(3) 0.4779(2) 0.18412(17) 0.0298(5) Uani 1 1 d . . . . .
H7 H 0.960930 0.531226 0.163414 0.036 Uiso 1 1 calc R U . . .
C4 C 1.2368(3) 0.8013(2) 0.01448(17) 0.0288(5) Uani 1 1 d . . . . .
H4A H 1.322465 0.750730 -0.024887 0.035 Uiso 1 1 calc R U . . .
C2 C 1.1405(3) 1.0068(2) 0.10949(16) 0.0277(5) Uani 1 1 d . . . . .
H2 H 1.158388 1.102339 0.137150 0.033 Uiso 1 1 calc R U . . .
C11 C 0.7492(3) 0.2745(2) 0.26437(16) 0.0302(5) Uani 1 1 d . . . . .
H11 H 0.772852 0.191282 0.298285 0.036 Uiso 1 1 calc R U . . .
C5 C 1.0772(3) 0.7352(2) 0.03612(17) 0.0313(5) Uani 1 1 d . . . . .
H5 H 1.056514 0.639209 0.009872 0.038 Uiso 1 1 calc R U . . .
C12 C 0.8902(3) 0.3548(3) 0.23241(17) 0.0314(5) Uani 1 1 d . . . . .
H12 H 1.010602 0.324553 0.243919 0.038 Uiso 1 1 calc R U . . .
C16 C 0.5931(3) 0.2988(2) 0.52371(18) 0.0334(6) Uani 1 1 d . . . . .
H16A H 0.723330 0.308418 0.537177 0.050 Uiso 1 1 calc R U . . .
H16B H 0.527417 0.346359 0.577658 0.050 Uiso 1 1 calc R U . . .
H16C H 0.562005 0.343865 0.463669 0.050 Uiso 1 1 calc R U . . .
C13 C 0.4429(4) -0.1190(3) 0.30502(17) 0.0377(6) Uani 1 1 d . . . . .
H13A H 0.316111 -0.147826 0.294453 0.056 Uiso 1 1 calc R U . . .
H13B H 0.520348 -0.202883 0.292552 0.056 Uiso 1 1 calc R U . . .
H13C H 0.473112 -0.045434 0.260769 0.056 Uiso 1 1 calc R U . . .
S1 S 0.9630(9) 0.8522(6) 0.3867(4) 0.0383(16) Uani 0.25 1 d . U P A 1
C20 C 0.9725(3) 0.9247(2) 0.48836(17) 0.0298(5) Uani 1 1 d . U . . .
C19 C 0.9239(3) 0.8333(3) 0.55728(19) 0.0345(6) Uani 1 1 d . U . . .
H19 H 0.923337 0.864610 0.624285 0.041 Uiso 1 1 calc R U . . .
C18 C 0.8755(3) 0.6932(3) 0.5248(2) 0.0394(6) Uani 1 1 d . U . . .
H18 H 0.841107 0.625584 0.569258 0.047 Uiso 1 1 calc R U . . .
C17 C 0.8788(4) 0.6547(3) 0.4266(2) 0.0443(7) Uani 1 1 d . U . . .
C21 C 0.9262(15) 0.7354(10) 0.3558(8) 0.047(2) Uani 0.5 1 d . U P A .
S1' S 0.9408(12) 0.7923(8) 0.3760(6) 0.071(2) Uani 0.25 1 d . U P A 2
N4 N 0.9767(18) 0.9010(8) 0.3933(9) 0.052(3) Uani 0.5 1 d . U P A 2
H17 H 0.846(4) 0.556(3) 0.398(2) 0.065(9) Uiso 1 1 d . . . . .
H1B H 0.930(5) 0.729(4) 0.283(3) 0.003(9) Uiso 0.5 1 d . . P . .

loop_
_atom_site_aniso_label
_atom_site_aniso_U_11
_atom_site_aniso_U_22
_atom_site_aniso_U_33
_atom_site_aniso_U_23
_atom_site_aniso_U_13
_atom_site_aniso_U_12
O4 0.0214(8) 0.0322(9) 0.0447(10) 0.0168(8) 0.0040(7) -0.0050(7)
O1 0.0282(8) 0.0349(9) 0.0357(9) 0.0177(8) 0.0016(7) -0.0109(7)
N2 0.0218(9) 0.0255(10) 0.0318(11) 0.0063(9) 0.0041(8) -0.0065(8)
N1 0.0260(9) 0.0227(9) 0.0266(10) 0.0045(8) 0.0021(8) -0.0039(7)
N3 0.0262(10) 0.0289(10) 0.0324(11) 0.0121(9) 0.0033(8) -0.0051(8)
O2 0.0321(10) 0.0930(16) 0.0352(10) -0.0125(11) -0.0103(8) 0.0038(10)
O3 0.0279(10) 0.0508(12) 0.0851(15) -0.0304(12) 0.0012(10) 0.0036(8)
C8 0.0248(11) 0.0246(11) 0.0248(11) 0.0054(9) 0.0036(9) -0.0034(9)
C9 0.0202(10) 0.0269(11) 0.0232(11) 0.0049(9) 0.0013(8) -0.0022(9)
C10 0.0238(11) 0.0282(12) 0.0235(11) 0.0071(9) 0.0030(9) -0.0057(9)
C3 0.0248(11) 0.0270(11) 0.0230(11) 0.0070(9) 0.0003(9) -0.0051(9)
C15 0.0222(11) 0.0227(11) 0.0286(12) 0.0033(9) 0.0010(9) -0.0029(8)
C14 0.0256(11) 0.0246(11) 0.0256(11) 0.0047(9) 0.0024(9) -0.0020(9)
C6 0.0288(12) 0.0233(11) 0.0304(12) 0.0013(10) 0.0023(9) -0.0058(9)
C1 0.0255(11) 0.0334(13) 0.0293(12) 0.0068(10) 0.0056(9) -0.0020(9)
C7 0.0204(11) 0.0343(13) 0.0362(13) 0.0116(11) 0.0062(9) -0.0043(9)
C4 0.0299(12) 0.0250(11) 0.0321(13) 0.0046(10) 0.0083(10) -0.0046(9)
C2 0.0295(12) 0.0251(11) 0.0286(12) 0.0016(10) 0.0022(9) -0.0048(9)
C11 0.0316(12) 0.0307(12) 0.0298(12) 0.0112(10) 0.0013(10) 0.0012(10)
C5 0.0328(13) 0.0247(12) 0.0371(13) 0.0059(10) 0.0043(10) -0.0059(10)
C12 0.0224(11) 0.0391(14) 0.0339(13) 0.0095(11) 0.0030(9) 0.0025(10)
C16 0.0362(13) 0.0262(12) 0.0379(14) 0.0037(11) -0.0002(11) -0.0071(10)
C13 0.0524(16) 0.0329(13) 0.0277(13) 0.0031(11) -0.0005(11) -0.0063(11)
S1 0.047(3) 0.040(5) 0.0260(18) -0.014(3) -0.0013(16) 0.002(4)
C20 0.0253(11) 0.0334(13) 0.0302(13) -0.0019(11) -0.0007(9) 0.0052(10)
C19 0.0278(12) 0.0330(13) 0.0432(14) 0.0070(11) -0.0002(10) 0.0057(10)
C18 0.0331(13) 0.0355(14) 0.0501(16) 0.0082(12) -0.0018(11) 0.0004(11)
C17 0.0387(15) 0.0419(16) 0.0531(17) 0.0074(14) 0.0024(13) 0.0025(12)
C21 0.049(2) 0.045(3) 0.048(3) -0.0002(14) 0.0019(14) -0.0023(14)
S1' 0.067(4) 0.078(6) 0.072(5) 0.027(5) 0.009(3) 0.010(5)
N4 0.061(4) 0.021(4) 0.072(5) -0.010(3) 0.000(3) -0.013(3)

loop_
_atom_type_symbol
_atom_type_description
_atom_type_scat_dispersion_real
_atom_type_scat_dispersion_imag
_atom_type_scat_source
C C 0.0033 0.0016 'International Tables Vol C Tables 4.2.6.8 and 6.1.1.4'
H H 0.0000 0.0000 'International Tables Vol C Tables 4.2.6.8 and 6.1.1.4'
N N 0.0061 0.0033 'International Tables Vol C Tables 4.2.6.8 and 6.1.1.4'
O O 0.0106 0.0060 'International Tables Vol C Tables 4.2.6.8 and 6.1.1.4'
S S 0.1246 0.1234 'International Tables Vol C Tables 4.2.6.8 and 6.1.1.4'

loop_
_geom_angle_atom_site_label_1
_geom_angle_atom_site_label_2
_geom_angle_atom_site_label_3
_geom_angle
_geom_angle_site_symmetry_1
_geom_angle_site_symmetry_3
_geom_angle_publ_flag
C8 O4 H4 109.5 . . ?
C10 O1 H1 109.5 . . ?
O3 N2 O2 123.9(2) . . ?
O3 N2 C9 118.59(19) . . ?
O2 N2 C9 117.50(18) . . ?
C15 N1 C14 119.94(18) . . ?
C5 N3 C1 115.99(18) . . ?
O4 C8 C9 117.92(19) . . ?
O4 C8 C7 124.56(18) . . ?
C9 C8 C7 117.52(19) . . ?
C8 C9 C10 123.06(19) . . ?
C8 C9 N2 119.60(18) . . ?
C10 C9 N2 117.33(17) . . ?
O1 C10 C11 124.43(19) . . ?
O1 C10 C9 117.53(18) . . ?
C11 C10 C9 118.04(18) . . ?
C4 C3 C2 116.30(19) . . ?
C4 C3 C6 123.95(19) . . ?
C2 C3 C6 119.7(2) . . ?
N1 C15 C14 120.20(19) . 2_656 ?
N1 C15 C16 117.63(19) . . ?
C14 C15 C16 122.2(2) 2_656 . ?
N1 C14 C15 119.8(2) . 2_656 ?
N1 C14 C13 117.12(19) . . ?
C15 C14 C13 123.0(2) 2_656 . ?
C6 C6 C3 125.4(3) 2_875 . ?
C6 C6 H6 117.3 2_875 . ?
C3 C6 H6 117.3 . . ?
N3 C1 C2 123.4(2) . . ?
N3 C1 H1A 118.3 . . ?
C2 C1 H1A 118.3 . . ?
C12 C7 C8 120.0(2) . . ?
C12 C7 H7 120.0 . . ?
C8 C7 H7 120.0 . . ?
C5 C4 C3 119.7(2) . . ?
C5 C4 H4A 120.2 . . ?
C3 C4 H4A 120.2 . . ?
C1 C2 C3 120.2(2) . . ?
C1 C2 H2 119.9 . . ?
C3 C2 H2 119.9 . . ?
C12 C11 C10 119.4(2) . . ?
C12 C11 H11 120.3 . . ?
C10 C11 H11 120.3 . . ?
N3 C5 C4 124.4(2) . . ?
N3 C5 H5 117.8 . . ?
C4 C5 H5 117.8 . . ?
C11 C12 C7 122.0(2) . . ?
C11 C12 H12 119.0 . . ?
C7 C12 H12 119.0 . . ?
C15 C16 H16A 109.5 . . ?
C15 C16 H16B 109.5 . . ?
H16A C16 H16B 109.5 . . ?
C15 C16 H16C 109.5 . . ?
H16A C16 H16C 109.5 . . ?
H16B C16 H16C 109.5 . . ?
C14 C13 H13A 109.5 . . ?
C14 C13 H13B 109.5 . . ?
H13A C13 H13B 109.5 . . ?
C14 C13 H13C 109.5 . . ?
H13A C13 H13C 109.5 . . ?
H13B C13 H13C 109.5 . . ?
C21 S1 C20 133.1(9) . . ?
C21 S1 C17 37.2(6) . . ?
C20 S1 C17 96.0(3) . . ?
C21 S1 H1B 32.3(12) . . ?
C20 S1 H1B 165.3(13) . . ?
C17 S1 H1B 69.4(12) . . ?
N4 C20 C19 129.5(4) . . ?
N4 C20 C20 107.0(4) . 2_776 ?
C19 C20 C20 123.5(3) . 2_776 ?
C19 C20 S1 112.3(3) . . ?
C20 C20 S1 124.2(4) 2_776 . ?
N4 C20 S1' 31.6(5) . . ?
C19 C20 S1' 97.9(3) . . ?
C20 C20 S1' 138.6(4) 2_776 . ?
C20 C19 C18 117.3(2) . . ?
C20 C19 H19 121.3 . . ?
C18 C19 H19 121.3 . . ?
C17 C18 C19 118.4(3) . . ?
C17 C18 H18 120.8 . . ?
C19 C18 H18 120.8 . . ?
C21 C17 C18 128.0(5) . . ?
C21 C17 S1' 21.3(5) . . ?
C18 C17 S1' 106.8(4) . . ?
C21 C17 S1 32.0(4) . . ?
C18 C17 S1 96.0(2) . . ?
C21 C17 H17 109.5(18) . . ?
C18 C17 H17 122.5(18) . . ?
S1' C17 H17 130.7(18) . . ?
S1 C17 H17 141.5(18) . . ?
S1' C21 C17 103.7(16) . . ?
S1 C21 C17 110.8(9) . . ?
S1' C21 N4 10.0(14) . . ?
C17 C21 N4 113.6(9) . . ?
S1' C21 H1B 117(3) . . ?
S1 C21 H1B 110(2) . . ?
C17 C21 H1B 139(2) . . ?
N4 C21 H1B 107(2) . . ?
C21 S1' N4 164(2) . . ?
C21 S1' C17 55.0(13) . . ?
N4 S1' C17 140.4(13) . . ?
C21 S1' C20 154.5(16) . . ?
N4 S1' C20 40.9(9) . . ?
C17 S1' C20 99.6(5) . . ?
C21 S1' H1B 41.0(19) . . ?
N4 S1' H1B 123.6(19) . . ?
C17 S1' H1B 95.9(16) . . ?
C20 S1' H1B 164.5(16) . . ?
S1' N4 C20 107.5(13) . . ?
S1' N4 C21 5.5(8) . . ?
C20 N4 C21 113.0(9) . . ?

loop_
_geom_bond_atom_site_label_1
_geom_bond_atom_site_label_2
_geom_bond_distance
_geom_bond_site_symmetry_2
_geom_bond_publ_flag
O4 C8 1.348(2) . ?
O4 H4 0.8400 . ?
O1 C10 1.357(2) . ?
O1 H1 0.8400 . ?
N2 O3 1.208(2) . ?
N2 O2 1.214(2) . ?
N2 C9 1.468(3) . ?
N1 C15 1.340(3) . ?
N1 C14 1.347(3) . ?
N3 C5 1.335(3) . ?
N3 C1 1.345(3) . ?
C8 C9 1.390(3) . ?
C8 C7 1.392(3) . ?
C9 C10 1.399(3) . ?
C10 C11 1.391(3) . ?
C3 C4 1.389(3) . ?
C3 C2 1.395(3) . ?
C3 C6 1.472(3) . ?
C15 C14 1.398(3) 2_656 ?
C15 C16 1.503(3) . ?
C14 C13 1.499(3) . ?
C6 C6 1.330(4) 2_875 ?
C6 H6 0.9500 . ?
C1 C2 1.380(3) . ?
C1 H1A 0.9500 . ?
C7 C12 1.385(3) . ?
C7 H7 0.9500 . ?
C4 C5 1.380(3) . ?
C4 H4A 0.9500 . ?
C2 H2 0.9500 . ?
C11 C12 1.381(3) . ?
C11 H11 0.9500 . ?
C5 H5 0.9500 . ?
C12 H12 0.9500 . ?
C16 H16A 0.9800 . ?
C16 H16B 0.9800 . ?
C16 H16C 0.9800 . ?
C13 H13A 0.9800 . ?
C13 H13B 0.9800 . ?
C13 H13C 0.9800 . ?
S1 C21 1.168(11) . ?
S1 C20 1.513(6) . ?
S1 C17 2.058(7) . ?
S1 H1B 1.78(4) . ?
C20 N4 1.317(13) . ?
C20 C19 1.377(3) . ?
C20 C20 1.469(5) 2_776 ?
C20 S1' 1.919(9) . ?
C19 C18 1.391(3) . ?
C19 H19 0.9500 . ?
C18 C17 1.378(4) . ?
C18 H18 0.9500 . ?
C17 C21 1.330(11) . ?
C17 S1' 1.576(8) . ?
C17 H17 1.00(3) . ?
C21 S1' 0.589(10) . ?
C21 N4 1.630(12) . ?
C21 H1B 1.01(4) . ?
S1' N4 1.055(11) . ?
S1' H1B 1.38(4) . ?

loop_
_geom_torsion_atom_site_label_1
_geom_torsion_atom_site_label_2
_geom_torsion_atom_site_label_3
_geom_torsion_atom_site_label_4
_geom_torsion
_geom_torsion_site_symmetry_1
_geom_torsion_site_symmetry_2
_geom_torsion_site_symmetry_3
_geom_torsion_site_symmetry_4
_geom_torsion_publ_flag
O4 C8 C9 C10 -177.0(2) . . . . ?
C7 C8 C9 C10 2.5(3) . . . . ?
O4 C8 C9 N2 2.8(3) . . . . ?
C7 C8 C9 N2 -177.7(2) . . . . ?
O3 N2 C9 C8 -85.8(3) . . . . ?
O2 N2 C9 C8 96.0(2) . . . . ?
O3 N2 C9 C10 94.0(3) . . . . ?
O2 N2 C9 C10 -84.2(3) . . . . ?
C8 C9 C10 O1 177.6(2) . . . . ?
N2 C9 C10 O1 -2.3(3) . . . . ?
C8 C9 C10 C11 -1.9(3) . . . . ?
N2 C9 C10 C11 178.25(19) . . . . ?
C14 N1 C15 C14 -1.0(3) . . . 2_656 ?
C14 N1 C15 C16 177.87(19) . . . . ?
C15 N1 C14 C15 1.0(3) . . . 2_656 ?
C15 N1 C14 C13 -179.4(2) . . . . ?
C4 C3 C6 C6 0.6(4) . . . 2_875 ?
C2 C3 C6 C6 -178.2(3) . . . 2_875 ?
C5 N3 C1 C2 0.7(3) . . . . ?
O4 C8 C7 C12 178.2(2) . . . . ?
C9 C8 C7 C12 -1.3(3) . . . . ?
C2 C3 C4 C5 1.4(3) . . . . ?
C6 C3 C4 C5 -177.4(2) . . . . ?
N3 C1 C2 C3 0.1(3) . . . . ?
C4 C3 C2 C1 -1.2(3) . . . . ?
C6 C3 C2 C1 177.7(2) . . . . ?
O1 C10 C11 C12 -179.3(2) . . . . ?
C9 C10 C11 C12 0.1(3) . . . . ?
C1 N3 C5 C4 -0.4(3) . . . . ?
C3 C4 C5 N3 -0.7(4) . . . . ?
C10 C11 C12 C7 1.0(4) . . . . ?
C8 C7 C12 C11 -0.4(4) . . . . ?
C21 S1 C20 C19 -1.5(13) . . . . ?
C17 S1 C20 C19 -0.1(4) . . . . ?
C21 S1 C20 C20 178.3(11) . . . 2_776 ?
C17 S1 C20 C20 179.7(3) . . . 2_776 ?
N4 C20 C19 C18 1.8(8) . . . . ?
C20 C20 C19 C18 -179.7(3) 2_776 . . . ?
S1 C20 C19 C18 0.2(4) . . . . ?
S1' C20 C19 C18 0.3(4) . . . . ?
C20 C19 C18 C17 -0.1(3) . . . . ?
C19 C18 C17 C21 1.1(7) . . . . ?
C19 C18 C17 S1' -0.2(4) . . . . ?
C19 C18 C17 S1 0.0(3) . . . . ?
C20 S1 C21 C17 2.3(17) . . . . ?
C18 C17 C21 S1' -3.5(19) . . . . ?
C18 C17 C21 S1 -2.1(14) . . . . ?
C18 C17 C21 N4 -2.9(12) . . . . ?
S1' C17 C21 N4 0.6(13) . . . . ?
C17 C21 S1' N4 177(7) . . . . ?
N4 C21 S1' C17 -177(7) . . . . ?
C17 C21 S1' C20 7(4) . . . . ?
N4 C21 S1' C20 -169(11) . . . . ?
C18 C17 S1' C21 177.1(15) . . . . ?
C21 C17 S1' N4 -179(3) . . . . ?
C18 C17 S1' N4 -2(2) . . . . ?
C21 C17 S1' C20 -176.8(18) . . . . ?
C18 C17 S1' C20 0.3(4) . . . . ?
C21 S1' N4 C20 -173(7) . . . . ?
C17 S1' N4 C20 3(3) . . . . ?
C17 S1' N4 C21 176(9) . . . . ?
C20 S1' N4 C21 173(7) . . . . ?
C19 C20 N4 S1' -2.8(18) . . . . ?
C20 C20 N4 S1' 178.5(11) 2_776 . . . ?
C19 C20 N4 C21 -3.6(14) . . . . ?
C20 C20 N4 C21 177.7(8) 2_776 . . . ?
S1' C20 N4 C21 -0.7(7) . . . . ?
C17 C21 N4 S1' -3(8) . . . . ?
S1' C21 N4 C20 7(7) . . . . ?
C17 C21 N4 C20 3.8(14) . . . . ?
